data_7104195
loop_
_publ_author_name
'Pattacini, Roberto'
'Jie, Suyun'
'Braunstein, Pierre'

_publ_section_title
;
 Facile dichloromethane activation and phosphine methylation. Isolation
 of unprecedented zwitterionic organozinc and organocobalt
 intermediates.
;
_journal_issue 8
_journal_name_full 'Chemical communications (Cambridge, England)'
_journal_page_first 890
_journal_page_last 892
_journal_paper_doi 10.1039/b817728g
_journal_volume 34
_journal_year 2009
_chemical_formula_moiety '2(C19 H18 P), Cl6 Zn2'
_chemical_formula_sum 'C38 H36 Cl6 P2 Zn2'
_chemical_formula_weight 898.09
_space_group_IT_number 2
_symmetry_cell_setting triclinic
_symmetry_Int_Tables_number 2
_symmetry_space_group_name_Hall '-P 1'
_symmetry_space_group_name_H-M 'P -1'
_atom_sites_solution_hydrogens geom
_atom_sites_solution_primary direct
_atom_sites_solution_secondary difmap
_audit_creation_method SHELXL-97
_cell_angle_alpha 91.832(2)
_cell_angle_beta 102.291(2)
_cell_angle_gamma 98.875(2)
_cell_formula_units_Z 2
_cell_length_a 10.0538(3)
_cell_length_b 13.6096(4)
_cell_length_c 15.0143(4)
_cell_measurement_reflns_used 8822
_cell_measurement_temperature 173(2)
_cell_measurement_theta_max 27.48
_cell_measurement_theta_min 0.998
_cell_volume 1978.84(10)
_computing_cell_refinement 'HKL Scalepack (Otwinowski & Minor 1997)'
_computing_data_reduction 'HKL Denzo and Scalepack (Otwinowski & Minor 1997)'
_computing_molecular_graphics ORTEP-3
_computing_publication_material PLATON
_computing_structure_refinement 'SHELXL-97 (Sheldrick, 1997)'
_computing_structure_solution 'SHELXS-97 (Sheldrick, 1997)'
_diffrn_ambient_temperature 173(2)
_diffrn_detector_area_resol_mean 9
_diffrn_measured_fraction_theta_full 0.994
_diffrn_measured_fraction_theta_max 0.994
_diffrn_measurement_device_type KappaCCD
_diffrn_measurement_method CCD
_diffrn_radiation_monochromator graphite
_diffrn_radiation_probe x-ray
_diffrn_radiation_type MoK\a
_diffrn_radiation_wavelength 0.71073
_diffrn_reflns_av_R_equivalents 0.0185
_diffrn_reflns_av_sigmaI/netI 0.0491
_diffrn_reflns_limit_h_max 13
_diffrn_reflns_limit_h_min -12
_diffrn_reflns_limit_k_max 14
_diffrn_reflns_limit_k_min -17
_diffrn_reflns_limit_l_max 19
_diffrn_reflns_limit_l_min -17
_diffrn_reflns_number 12696
_diffrn_reflns_theta_full 27.48
_diffrn_reflns_theta_max 27.48
_diffrn_reflns_theta_min 1.39
_diffrn_source 'fine-focus sealed tube'
_exptl_absorpt_coefficient_mu 1.725
_exptl_absorpt_correction_type none
_exptl_crystal_colour colorless
_exptl_crystal_density_diffrn 1.507
_exptl_crystal_density_method 'not measured'
_exptl_crystal_description prism
_exptl_crystal_F_000 912
_exptl_crystal_size_max 0.08
_exptl_crystal_size_mid 0.06
_exptl_crystal_size_min 0.06
_refine_diff_density_max 0.501
_refine_diff_density_min -0.712
_refine_diff_density_rms 0.131
_refine_ls_extinction_method none
_refine_ls_goodness_of_fit_ref 1.069
_refine_ls_hydrogen_treatment constr
_refine_ls_matrix_type full
_refine_ls_number_parameters 435
_refine_ls_number_reflns 9033
_refine_ls_number_restraints 0
_refine_ls_restrained_S_all 1.069
_refine_ls_R_factor_all 0.0610
_refine_ls_R_factor_gt 0.0363
_refine_ls_shift/su_max 0.001
_refine_ls_shift/su_mean 0.000
_refine_ls_structure_factor_coef Fsqd
_refine_ls_weighting_details 'calc w=1/[\s^2^(Fo^2^)+(0.0656P)^2^+0.0000P] where P=(Fo^2^+2Fc^2^)/3'
_refine_ls_weighting_scheme calc
_refine_ls_wR_factor_gt 0.0938
_refine_ls_wR_factor_ref 0.1174
_reflns_number_gt 6746
_reflns_number_total 9033
_reflns_threshold_expression >2sigma(I)
_cod_data_source_file b817728g.txt
_cod_data_source_block (Ph3PMe)2(Zn2Cl6)
_cod_database_code 7104195

loop_
_symmetry_equiv_pos_as_xyz
'x, y, z'
'-x, -y, -z'

loop_
_atom_site_label
_atom_site_type_symbol
_atom_site_fract_x
_atom_site_fract_y
_atom_site_fract_z
_atom_site_U_iso_or_equiv
_atom_site_adp_type
_atom_site_occupancy
_atom_site_symmetry_multiplicity
_atom_site_calc_flag
_atom_site_refinement_flags
_atom_site_disorder_assembly
_atom_site_disorder_group
P1 P 0.31244(7) 0.11425(5) 0.85173(5) 0.02175(16) Uani 1 1 d . . .
P4 P 0.26125(7) 0.45000(5) 0.60996(5) 0.02170(16) Uani 1 1 d . . .
C1 C 0.2236(3) 0.1781(2) 0.76204(19) 0.0301(7) Uani 1 1 d . . .
H1A H 0.1407 0.1936 0.7771 0.045 Uiso 1 1 calc R . .
H1B H 0.2004 0.1366 0.7063 0.045 Uiso 1 1 calc R . .
H1C H 0.2818 0.2387 0.7543 0.045 Uiso 1 1 calc R . .
C2 C 0.4708(3) 0.09274(19) 0.82457(18) 0.0242(6) Uani 1 1 d . . .
C3 C 0.4696(3) 0.0571(2) 0.73666(19) 0.0299(7) Uani 1 1 d . . .
H3 H 0.3867 0.0424 0.6935 0.036 Uiso 1 1 calc R . .
C4 C 0.5910(3) 0.0433(2) 0.7132(2) 0.0354(7) Uani 1 1 d . . .
H4 H 0.5900 0.0194 0.6543 0.043 Uiso 1 1 calc R . .
C5 C 0.7144(3) 0.0652(2) 0.7775(2) 0.0365(7) Uani 1 1 d . . .
H5 H 0.7962 0.0557 0.7616 0.044 Uiso 1 1 calc R . .
C6 C 0.7166(3) 0.1011(2) 0.8648(2) 0.0340(7) Uani 1 1 d . . .
H6 H 0.7998 0.1155 0.9077 0.041 Uiso 1 1 calc R . .
C7 C 0.5952(3) 0.1156(2) 0.88867(19) 0.0279(6) Uani 1 1 d . . .
H7 H 0.5968 0.1405 0.9473 0.033 Uiso 1 1 calc R . .
C8 C 0.2079(3) -0.0016(2) 0.86427(18) 0.0254(6) Uani 1 1 d . . .
C9 C 0.0794(3) 0.0011(2) 0.8831(2) 0.0376(8) Uani 1 1 d . . .
H9 H 0.0474 0.0614 0.8860 0.045 Uiso 1 1 calc R . .
C10 C -0.0012(4) -0.0865(3) 0.8975(2) 0.0497(10) Uani 1 1 d . . .
H10 H -0.0881 -0.0850 0.9092 0.060 Uiso 1 1 calc R . .
C11 C 0.0464(4) -0.1751(3) 0.8947(2) 0.0475(9) Uani 1 1 d . . .
H11 H -0.0076 -0.2333 0.9060 0.057 Uiso 1 1 calc R . .
C12 C 0.1735(4) -0.1793(2) 0.8753(2) 0.0445(9) Uani 1 1 d . . .
H12 H 0.2046 -0.2400 0.8727 0.053 Uiso 1 1 calc R . .
C13 C 0.2549(3) -0.0919(2) 0.8597(2) 0.0333(7) Uani 1 1 d . . .
H13 H 0.3405 -0.0940 0.8463 0.040 Uiso 1 1 calc R . .
C14 C 0.3481(3) 0.1869(2) 0.95807(18) 0.0227(6) Uani 1 1 d . . .
C15 C 0.3627(3) 0.2903(2) 0.96048(19) 0.0293(6) Uani 1 1 d . . .
H15 H 0.3513 0.3226 0.9064 0.035 Uiso 1 1 calc R . .
C16 C 0.3944(3) 0.3451(2) 1.0441(2) 0.0366(7) Uani 1 1 d . . .
H16 H 0.4046 0.4143 1.0461 0.044 Uiso 1 1 calc R . .
C17 C 0.4107(3) 0.2967(2) 1.1244(2) 0.0401(8) Uani 1 1 d . . .
H17 H 0.4315 0.3336 1.1802 0.048 Uiso 1 1 calc R . .
C18 C 0.3964(3) 0.1946(2) 1.1223(2) 0.0379(8) Uani 1 1 d . . .
H18 H 0.4082 0.1627 1.1766 0.046 Uiso 1 1 calc R . .
C19 C 0.3646(3) 0.1392(2) 1.0395(2) 0.0318(7) Uani 1 1 d . . .
H19 H 0.3543 0.0701 1.0381 0.038 Uiso 1 1 calc R . .
C20 C 0.1191(3) 0.4088(2) 0.6609(2) 0.0300(7) Uani 1 1 d . . .
H20A H 0.1447 0.4274 0.7253 0.045 Uiso 1 1 calc R . .
H20B H 0.0946 0.3377 0.6515 0.045 Uiso 1 1 calc R . .
H20C H 0.0417 0.4393 0.6334 0.045 Uiso 1 1 calc R . .
C21 C 0.4084(3) 0.3961(2) 0.66222(18) 0.0238(6) Uani 1 1 d . . .
C22 C 0.4674(3) 0.3328(2) 0.6136(2) 0.0302(7) Uani 1 1 d . . .
H22 H 0.4295 0.3161 0.5519 0.036 Uiso 1 1 calc R . .
C23 C 0.5831(3) 0.2943(2) 0.6572(2) 0.0380(8) Uani 1 1 d . . .
H23 H 0.6222 0.2517 0.6246 0.046 Uiso 1 1 calc R . .
C24 C 0.6390(3) 0.3194(2) 0.7478(2) 0.0382(8) Uani 1 1 d . . .
H24 H 0.7172 0.2945 0.7764 0.046 Uiso 1 1 calc R . .
C25 C 0.5804(3) 0.3814(2) 0.7976(2) 0.0375(8) Uani 1 1 d . . .
H25 H 0.6182 0.3967 0.8596 0.045 Uiso 1 1 calc R . .
C26 C 0.4654(3) 0.4210(2) 0.75547(19) 0.0293(6) Uani 1 1 d . . .
H26 H 0.4267 0.4634 0.7885 0.035 Uiso 1 1 calc R . .
C27 C 0.3076(3) 0.5826(2) 0.62415(17) 0.0234(6) Uani 1 1 d . . .
C28 C 0.4382(3) 0.6270(2) 0.61695(19) 0.0299(7) Uani 1 1 d . . .
H28 H 0.5040 0.5876 0.6110 0.036 Uiso 1 1 calc R . .
C29 C 0.4712(3) 0.7300(2) 0.6186(2) 0.0367(8) Uani 1 1 d . . .
H29 H 0.5588 0.7597 0.6138 0.044 Uiso 1 1 calc R . .
C30 C 0.3732(4) 0.7878(2) 0.6276(2) 0.0436(8) Uani 1 1 d . . .
H30 H 0.3941 0.8567 0.6270 0.052 Uiso 1 1 calc R . .
C31 C 0.2452(4) 0.7445(2) 0.6374(3) 0.0501(9) Uani 1 1 d . . .
H31 H 0.1809 0.7843 0.6456 0.060 Uiso 1 1 calc R . .
C32 C 0.2110(3) 0.6419(2) 0.6351(2) 0.0374(7) Uani 1 1 d . . .
H32 H 0.1235 0.6128 0.6408 0.045 Uiso 1 1 calc R . .
C33 C 0.2136(3) 0.4135(2) 0.49003(18) 0.0243(6) Uani 1 1 d . . .
C34 C 0.2268(3) 0.4841(2) 0.42579(19) 0.0280(6) Uani 1 1 d . . .
H34 H 0.2579 0.5511 0.4445 0.034 Uiso 1 1 calc R . .
C35 C 0.1929(3) 0.4533(2) 0.3338(2) 0.0349(7) Uani 1 1 d . . .
H35 H 0.2010 0.4999 0.2905 0.042 Uiso 1 1 calc R . .
C36 C 0.1474(3) 0.3542(2) 0.3059(2) 0.0363(8) Uani 1 1 d . . .
H36 H 0.1259 0.3344 0.2439 0.044 Uiso 1 1 calc R . .
C37 C 0.1334(3) 0.2841(2) 0.3692(2) 0.0342(7) Uani 1 1 d . . .
H37 H 0.1029 0.2173 0.3498 0.041 Uiso 1 1 calc R . .
C38 C 0.1647(3) 0.3133(2) 0.4612(2) 0.0317(7) Uani 1 1 d . . .
H38 H 0.1533 0.2664 0.5038 0.038 Uiso 1 1 calc R . .
Zn1 Zn 0.13346(3) -0.03063(2) 0.46766(2) 0.02692(10) Uani 1 1 d . . .
Zn2 Zn 0.07546(3) 0.45098(2) 0.93019(2) 0.02825(10) Uani 1 1 d . . .
Cl1 Cl 0.32335(8) 0.08098(6) 0.49222(5) 0.03806(19) Uani 1 1 d . . .
Cl2 Cl 0.05868(7) -0.04050(5) 0.60705(4) 0.02876(16) Uani 1 1 d . . .
Cl3 Cl 0.11961(8) -0.17938(6) 0.40143(5) 0.03776(19) Uani 1 1 d . . .
Cl4 Cl 0.00144(8) 0.29648(6) 0.87155(6) 0.0414(2) Uani 1 1 d . . .
Cl5 Cl 0.25396(8) 0.54047(6) 0.88978(6) 0.0431(2) Uani 1 1 d . . .
Cl6 Cl 0.10740(8) 0.45689(6) 1.08939(5) 0.03229(17) Uani 1 1 d . . .

loop_
_atom_site_aniso_label
_atom_site_aniso_U_11
_atom_site_aniso_U_22
_atom_site_aniso_U_33
_atom_site_aniso_U_23
_atom_site_aniso_U_13
_atom_site_aniso_U_12
P1 0.0235(4) 0.0191(4) 0.0228(3) 0.0019(3) 0.0054(3) 0.0032(3)
P4 0.0235(4) 0.0195(4) 0.0230(4) 0.0043(3) 0.0066(3) 0.0040(3)
C1 0.0337(16) 0.0271(16) 0.0287(15) 0.0026(12) 0.0035(12) 0.0070(13)
C2 0.0273(15) 0.0174(14) 0.0289(14) 0.0042(11) 0.0088(11) 0.0030(11)
C3 0.0306(16) 0.0280(16) 0.0296(15) -0.0025(12) 0.0072(12) -0.0001(13)
C4 0.0434(19) 0.0298(17) 0.0372(17) 0.0003(13) 0.0182(14) 0.0060(14)
C5 0.0319(17) 0.0360(18) 0.0488(19) 0.0086(15) 0.0221(14) 0.0082(14)
C6 0.0258(15) 0.0357(18) 0.0406(18) 0.0104(14) 0.0080(13) 0.0030(13)
C7 0.0285(15) 0.0263(16) 0.0282(15) 0.0049(12) 0.0056(12) 0.0028(12)
C8 0.0286(15) 0.0219(15) 0.0234(14) 0.0004(11) 0.0040(11) 0.0000(12)
C9 0.0342(18) 0.0331(18) 0.0461(19) 0.0010(14) 0.0148(14) -0.0002(14)
C10 0.041(2) 0.050(2) 0.053(2) -0.0039(18) 0.0182(16) -0.0164(17)
C11 0.061(2) 0.036(2) 0.0351(18) 0.0029(15) 0.0099(16) -0.0202(18)
C12 0.065(2) 0.0263(17) 0.0365(18) 0.0032(14) 0.0054(16) -0.0007(16)
C13 0.0374(17) 0.0269(16) 0.0344(16) 0.0019(13) 0.0070(13) 0.0026(13)
C14 0.0217(14) 0.0231(15) 0.0228(13) 0.0009(11) 0.0049(10) 0.0023(11)
C15 0.0332(16) 0.0269(16) 0.0272(15) 0.0019(12) 0.0055(12) 0.0046(13)
C16 0.0413(18) 0.0243(16) 0.0410(18) -0.0058(14) 0.0058(14) 0.0017(14)
C17 0.0403(19) 0.045(2) 0.0312(17) -0.0120(15) 0.0050(14) 0.0019(15)
C18 0.048(2) 0.0395(19) 0.0256(16) 0.0066(13) 0.0061(14) 0.0071(15)
C19 0.0376(17) 0.0264(16) 0.0314(16) 0.0035(12) 0.0085(13) 0.0033(13)
C20 0.0278(15) 0.0308(16) 0.0336(16) 0.0077(13) 0.0120(12) 0.0030(13)
C21 0.0245(14) 0.0198(14) 0.0284(14) 0.0081(11) 0.0088(11) 0.0024(11)
C22 0.0335(16) 0.0242(15) 0.0353(16) 0.0044(12) 0.0114(13) 0.0058(13)
C23 0.0322(17) 0.0278(17) 0.061(2) 0.0125(15) 0.0190(15) 0.0119(14)
C24 0.0209(15) 0.0310(17) 0.062(2) 0.0251(16) 0.0041(14) 0.0038(13)
C25 0.0289(16) 0.0370(19) 0.0403(18) 0.0156(14) -0.0029(13) -0.0022(14)
C26 0.0288(15) 0.0281(16) 0.0309(15) 0.0050(12) 0.0073(12) 0.0028(12)
C27 0.0289(15) 0.0211(14) 0.0202(13) 0.0034(11) 0.0036(11) 0.0066(12)
C28 0.0331(16) 0.0259(16) 0.0321(15) -0.0008(12) 0.0111(12) 0.0036(13)
C29 0.0407(18) 0.0296(17) 0.0358(17) -0.0009(13) 0.0099(14) -0.0083(14)
C30 0.059(2) 0.0195(16) 0.048(2) 0.0009(14) 0.0045(17) 0.0030(16)
C31 0.054(2) 0.0294(19) 0.071(3) 0.0025(17) 0.0146(19) 0.0196(17)
C32 0.0351(17) 0.0246(16) 0.055(2) 0.0041(14) 0.0124(15) 0.0089(13)
C33 0.0230(14) 0.0252(15) 0.0245(14) 0.0042(11) 0.0044(11) 0.0041(11)
C34 0.0282(15) 0.0242(15) 0.0289(15) 0.0033(12) 0.0051(12) -0.0025(12)
C35 0.0422(18) 0.0337(18) 0.0258(15) 0.0100(13) 0.0064(13) -0.0027(14)
C36 0.0436(19) 0.0386(19) 0.0212(14) -0.0023(13) 0.0039(13) -0.0051(15)
C37 0.0383(17) 0.0282(17) 0.0328(16) -0.0014(13) 0.0074(13) -0.0030(13)
C38 0.0381(17) 0.0270(16) 0.0292(15) 0.0046(12) 0.0072(13) 0.0024(13)
Zn1 0.02842(19) 0.02282(19) 0.02988(19) -0.00125(14) 0.00908(14) 0.00221(14)
Zn2 0.0311(2) 0.0290(2) 0.02517(18) -0.00111(14) 0.00983(14) 0.00217(15)
Cl1 0.0334(4) 0.0334(4) 0.0452(4) -0.0022(3) 0.0120(3) -0.0050(3)
Cl2 0.0340(4) 0.0272(4) 0.0266(3) 0.0047(3) 0.0081(3) 0.0074(3)
Cl3 0.0414(4) 0.0266(4) 0.0457(4) -0.0090(3) 0.0127(3) 0.0049(3)
Cl4 0.0359(4) 0.0337(4) 0.0521(5) -0.0141(4) 0.0095(3) 0.0013(3)
Cl5 0.0420(5) 0.0399(5) 0.0515(5) 0.0025(4) 0.0252(4) -0.0010(4)
Cl6 0.0368(4) 0.0372(4) 0.0238(3) 0.0044(3) 0.0047(3) 0.0111(3)

loop_
_atom_type_symbol
_atom_type_description
_atom_type_scat_dispersion_real
_atom_type_scat_dispersion_imag
_atom_type_scat_source
P P 0.1023 0.0942 'International Tables Vol C Tables 4.2.6.8 and 6.1.1.4'
C C 0.0033 0.0016 'International Tables Vol C Tables 4.2.6.8 and 6.1.1.4'
Zn Zn 0.2839 1.4301 'International Tables Vol C Tables 4.2.6.8 and 6.1.1.4'
Cl Cl 0.1484 0.1585 'International Tables Vol C Tables 4.2.6.8 and 6.1.1.4'
H H 0.0000 0.0000 'International Tables Vol C Tables 4.2.6.8 and 6.1.1.4'

loop_
_geom_angle_atom_site_label_1
_geom_angle_atom_site_label_2
_geom_angle_atom_site_label_3
_geom_angle
_geom_angle_site_symmetry_1
_geom_angle_site_symmetry_3
_geom_angle_publ_flag
C1 P1 C2 108.38(14) . . ?
C1 P1 C14 110.52(13) . . ?
C2 P1 C14 109.71(13) . . ?
C1 P1 C8 110.16(13) . . ?
C2 P1 C8 110.47(13) . . ?
C14 P1 C8 107.60(13) . . ?
C20 P4 C27 110.70(14) . . ?
C20 P4 C33 109.24(13) . . ?
C27 P4 C33 108.66(13) . . ?
C20 P4 C21 110.21(13) . . ?
C27 P4 C21 108.40(12) . . ?
C33 P4 C21 109.60(13) . . ?
P1 C1 H1A 109.5 . . ?
P1 C1 H1B 109.5 . . ?
H1A C1 H1B 109.5 . . ?
P1 C1 H1C 109.5 . . ?
H1A C1 H1C 109.5 . . ?
H1B C1 H1C 109.5 . . ?
C3 C2 C7 119.8(3) . . ?
C3 C2 P1 119.1(2) . . ?
C7 C2 P1 121.1(2) . . ?
C4 C3 C2 120.1(3) . . ?
C4 C3 H3 119.9 . . ?
C2 C3 H3 119.9 . . ?
C3 C4 C5 119.9(3) . . ?
C3 C4 H4 120.1 . . ?
C5 C4 H4 120.1 . . ?
C6 C5 C4 120.4(3) . . ?
C6 C5 H5 119.8 . . ?
C4 C5 H5 119.8 . . ?
C5 C6 C7 120.0(3) . . ?
C5 C6 H6 120.0 . . ?
C7 C6 H6 120.0 . . ?
C6 C7 C2 119.8(3) . . ?
C6 C7 H7 120.1 . . ?
C2 C7 H7 120.1 . . ?
C9 C8 C13 119.8(3) . . ?
C9 C8 P1 118.2(2) . . ?
C13 C8 P1 121.9(2) . . ?
C10 C9 C8 119.7(3) . . ?
C10 C9 H9 120.1 . . ?
C8 C9 H9 120.1 . . ?
C11 C10 C9 120.3(3) . . ?
C11 C10 H10 119.8 . . ?
C9 C10 H10 119.8 . . ?
C10 C11 C12 120.8(3) . . ?
C10 C11 H11 119.6 . . ?
C12 C11 H11 119.6 . . ?
C11 C12 C13 119.4(3) . . ?
C11 C12 H12 120.3 . . ?
C13 C12 H12 120.3 . . ?
C8 C13 C12 119.9(3) . . ?
C8 C13 H13 120.0 . . ?
C12 C13 H13 120.0 . . ?
C15 C14 C19 119.7(3) . . ?
C15 C14 P1 120.9(2) . . ?
C19 C14 P1 119.4(2) . . ?
C16 C15 C14 119.7(3) . . ?
C16 C15 H15 120.2 . . ?
C14 C15 H15 120.2 . . ?
C17 C16 C15 120.0(3) . . ?
C17 C16 H16 120.0 . . ?
C15 C16 H16 120.0 . . ?
C18 C17 C16 120.6(3) . . ?
C18 C17 H17 119.7 . . ?
C16 C17 H17 119.7 . . ?
C17 C18 C19 120.0(3) . . ?
C17 C18 H18 120.0 . . ?
C19 C18 H18 120.0 . . ?
C18 C19 C14 120.1(3) . . ?
C18 C19 H19 119.9 . . ?
C14 C19 H19 119.9 . . ?
P4 C20 H20A 109.5 . . ?
P4 C20 H20B 109.5 . . ?
H20A C20 H20B 109.5 . . ?
P4 C20 H20C 109.5 . . ?
H20A C20 H20C 109.5 . . ?
H20B C20 H20C 109.5 . . ?
C22 C21 C26 119.9(3) . . ?
C22 C21 P4 122.4(2) . . ?
C26 C21 P4 117.7(2) . . ?
C21 C22 C23 120.1(3) . . ?
C21 C22 H22 119.9 . . ?
C23 C22 H22 119.9 . . ?
C24 C23 C22 119.9(3) . . ?
C24 C23 H23 120.0 . . ?
C22 C23 H23 120.0 . . ?
C23 C24 C25 120.7(3) . . ?
C23 C24 H24 119.7 . . ?
C25 C24 H24 119.7 . . ?
C24 C25 C26 120.3(3) . . ?
C24 C25 H25 119.8 . . ?
C26 C25 H25 119.8 . . ?
C25 C26 C21 119.1(3) . . ?
C25 C26 H26 120.5 . . ?
C21 C26 H26 120.5 . . ?
C28 C27 C32 119.5(3) . . ?
C28 C27 P4 119.6(2) . . ?
C32 C27 P4 120.7(2) . . ?
C27 C28 C29 120.3(3) . . ?
C27 C28 H28 119.9 . . ?
C29 C28 H28 119.9 . . ?
C30 C29 C28 119.5(3) . . ?
C30 C29 H29 120.3 . . ?
C28 C29 H29 120.3 . . ?
C31 C30 C29 120.5(3) . . ?
C31 C30 H30 119.7 . . ?
C29 C30 H30 119.7 . . ?
C30 C31 C32 120.4(3) . . ?
C30 C31 H31 119.8 . . ?
C32 C31 H31 119.8 . . ?
C31 C32 C27 119.8(3) . . ?
C31 C32 H32 120.1 . . ?
C27 C32 H32 120.1 . . ?
C34 C33 C38 120.0(2) . . ?
C34 C33 P4 120.5(2) . . ?
C38 C33 P4 119.5(2) . . ?
C35 C34 C33 119.2(3) . . ?
C35 C34 H34 120.4 . . ?
C33 C34 H34 120.4 . . ?
C36 C35 C34 120.6(3) . . ?
C36 C35 H35 119.7 . . ?
C34 C35 H35 119.7 . . ?
C35 C36 C37 120.5(3) . . ?
C35 C36 H36 119.7 . . ?
C37 C36 H36 119.7 . . ?
C36 C37 C38 120.0(3) . . ?
C36 C37 H37 120.0 . . ?
C38 C37 H37 120.0 . . ?
C37 C38 C33 119.8(3) . . ?
C37 C38 H38 120.1 . . ?
C33 C38 H38 120.1 . . ?
Cl3 Zn1 Cl1 122.34(3) . . ?
Cl3 Zn1 Cl2 111.48(3) . . ?
Cl1 Zn1 Cl2 107.18(3) . . ?
Cl3 Zn1 Cl2 108.31(3) . 2_556 ?
Cl1 Zn1 Cl2 110.25(3) . 2_556 ?
Cl2 Zn1 Cl2 93.47(3) . 2_556 ?
Cl4 Zn2 Cl5 119.49(3) . . ?
Cl4 Zn2 Cl6 110.37(3) . . ?
Cl5 Zn2 Cl6 110.57(3) . . ?
Cl4 Zn2 Cl6 110.71(3) . 2_567 ?
Cl5 Zn2 Cl6 108.85(3) . 2_567 ?
Cl6 Zn2 Cl6 93.86(3) . 2_567 ?
Zn1 Cl2 Zn1 86.53(3) . 2_556 ?
Zn2 Cl6 Zn2 86.14(3) . 2_567 ?

loop_
_geom_bond_atom_site_label_1
_geom_bond_atom_site_label_2
_geom_bond_distance
_geom_bond_site_symmetry_2
_geom_bond_publ_flag
P1 C1 1.780(3) . ?
P1 C2 1.788(3) . ?
P1 C14 1.789(3) . ?
P1 C8 1.794(3) . ?
P4 C20 1.785(3) . ?
P4 C27 1.787(3) . ?
P4 C33 1.795(3) . ?
P4 C21 1.795(3) . ?
C1 H1A 0.9600 . ?
C1 H1B 0.9600 . ?
C1 H1C 0.9600 . ?
C2 C3 1.389(4) . ?
C2 C7 1.392(4) . ?
C3 C4 1.377(4) . ?
C3 H3 0.9300 . ?
C4 C5 1.385(4) . ?
C4 H4 0.9300 . ?
C5 C6 1.379(4) . ?
C5 H5 0.9300 . ?
C6 C7 1.383(4) . ?
C6 H6 0.9300 . ?
C7 H7 0.9300 . ?
C8 C9 1.386(4) . ?
C8 C13 1.388(4) . ?
C9 C10 1.385(4) . ?
C9 H9 0.9300 . ?
C10 C11 1.367(5) . ?
C10 H10 0.9300 . ?
C11 C12 1.378(5) . ?
C11 H11 0.9300 . ?
C12 C13 1.392(4) . ?
C12 H12 0.9300 . ?
C13 H13 0.9300 . ?
C14 C15 1.391(4) . ?
C14 C19 1.393(4) . ?
C15 C16 1.389(4) . ?
C15 H15 0.9300 . ?
C16 C17 1.383(4) . ?
C16 H16 0.9300 . ?
C17 C18 1.374(5) . ?
C17 H17 0.9300 . ?
C18 C19 1.383(4) . ?
C18 H18 0.9300 . ?
C19 H19 0.9300 . ?
C20 H20A 0.9600 . ?
C20 H20B 0.9600 . ?
C20 H20C 0.9600 . ?
C21 C22 1.387(4) . ?
C21 C26 1.404(4) . ?
C22 C23 1.393(4) . ?
C22 H22 0.9300 . ?
C23 C24 1.368(5) . ?
C23 H23 0.9300 . ?
C24 C25 1.386(5) . ?
C24 H24 0.9300 . ?
C25 C26 1.389(4) . ?
C25 H25 0.9300 . ?
C26 H26 0.9300 . ?
C27 C28 1.386(4) . ?
C27 C32 1.387(4) . ?
C28 C29 1.387(4) . ?
C28 H28 0.9300 . ?
C29 C30 1.377(5) . ?
C29 H29 0.9300 . ?
C30 C31 1.370(5) . ?
C30 H30 0.9300 . ?
C31 C32 1.383(4) . ?
C31 H31 0.9300 . ?
C32 H32 0.9300 . ?
C33 C34 1.395(4) . ?
C33 C38 1.398(4) . ?
C34 C35 1.386(4) . ?
C34 H34 0.9300 . ?
C35 C36 1.376(4) . ?
C35 H35 0.9300 . ?
C36 C37 1.381(4) . ?
C36 H36 0.9300 . ?
C37 C38 1.381(4) . ?
C37 H37 0.9300 . ?
C38 H38 0.9300 . ?
Zn1 Cl3 2.1983(8) . ?
Zn1 Cl1 2.2040(8) . ?
Zn1 Cl2 2.3705(7) . ?
Zn1 Cl2 2.3772(8) 2_556 ?
Zn2 Cl4 2.2069(8) . ?
Zn2 Cl5 2.2155(8) . ?
Zn2 Cl6 2.3401(7) . ?
Zn2 Cl6 2.3544(8) 2_567 ?
Cl2 Zn1 2.3772(8) 2_556 ?
Cl6 Zn2 2.3544(8) 2_567 ?
